data_1503445
loop_
_publ_author_name
'Mycka, Robert J.'
'Steward, Omar W.'
'Fleming, Fraser F.'

_publ_section_title
;
 Gamma-hydroxynitrile alkylations: electrophile-dependent
 stereoselectivity.
;
_journal_issue 13
_journal_name_full 'Organic letters'
_journal_page_first 3030
_journal_page_last 3033
_journal_paper_doi 10.1021/ol101030r
_journal_volume 12
_journal_year 2010
_chemical_formula_moiety 'C10 H15 N O2'
_chemical_formula_sum 'C10 H15 N O2'
_chemical_formula_weight 181.23
_chemical_name_systematic
; 
 ? 
;
_space_group_IT_number 7
_symmetry_cell_setting monoclinic
_symmetry_space_group_name_Hall 'P -2yac'
_symmetry_space_group_name_H-M 'P 1 n 1'
_atom_sites_solution_hydrogens geom
_atom_sites_solution_primary direct
_atom_sites_solution_secondary difmap
_audit_creation_method SHELXL-97
_cell_angle_alpha 90.00
_cell_angle_beta 110.844(10)
_cell_angle_gamma 90.00
_cell_formula_units_Z 4
_cell_length_a 10.557(7)
_cell_length_b 10.130(6)
_cell_length_c 10.861(7)
_cell_measurement_reflns_used 2478
_cell_measurement_temperature 296(2)
_cell_measurement_theta_max 21.3805
_cell_measurement_theta_min 2.3105
_cell_volume 1085.5(12)
_computing_cell_refinement 'SAINT (Bruker, 1998)'
_computing_data_collection 'SMART (Bruker, 1998)'
_computing_data_reduction SAINT
_computing_molecular_graphics 'SHELXTL (Sheldrick, 2000)'
_computing_publication_material 'ORTEP-3 for Windows (Faruggia, 1997)'
_computing_structure_refinement 'SHELXL-97 (Sheldrick, 1997)'
_computing_structure_solution 'SHELXS-97 (Sheldrick, 1997)'
_diffrn_ambient_temperature 296(2)
_diffrn_measured_fraction_theta_full 0.989
_diffrn_measured_fraction_theta_max 0.989
_diffrn_measurement_device_type 'Bruker Smart ApexII'
_diffrn_measurement_method '\f and \w Scans'
_diffrn_radiation_monochromator graphite
_diffrn_radiation_source 'fine-focus sealed tube'
_diffrn_radiation_type MoK\a
_diffrn_radiation_wavelength 0.71073
_diffrn_reflns_av_R_equivalents 0.0451
_diffrn_reflns_av_sigmaI/netI 0.0656
_diffrn_reflns_limit_h_max 12
_diffrn_reflns_limit_h_min -12
_diffrn_reflns_limit_k_max 11
_diffrn_reflns_limit_k_min -11
_diffrn_reflns_limit_l_max 12
_diffrn_reflns_limit_l_min -12
_diffrn_reflns_number 7682
_diffrn_reflns_theta_full 24.43
_diffrn_reflns_theta_max 24.43
_diffrn_reflns_theta_min 2.01
_diffrn_standards_interval_count 0
_diffrn_standards_interval_time 0
_diffrn_standards_number 3512
_exptl_absorpt_coefficient_mu 0.077
_exptl_absorpt_correction_T_max 0.991
_exptl_absorpt_correction_T_min 0.984
_exptl_absorpt_correction_type multi-scan
_exptl_absorpt_process_details 'SADABS (Sheldrick, 2002)'
_exptl_crystal_colour colorless
_exptl_crystal_density_diffrn 1.109
_exptl_crystal_density_method 'not measured'
_exptl_crystal_description needle
_exptl_crystal_F_000 392
_exptl_crystal_size_max 0.45
_exptl_crystal_size_mid 0.18
_exptl_crystal_size_min 0.12
_refine_diff_density_max 0.478
_refine_diff_density_min -0.364
_refine_diff_density_rms 0.119
_refine_ls_abs_structure_details 'Flack H D (1983), Acta Cryst. A39, 876-881'
_refine_ls_abs_structure_Flack 0(4)
_refine_ls_extinction_method none
_refine_ls_goodness_of_fit_ref 1.381
_refine_ls_hydrogen_treatment constr
_refine_ls_matrix_type full
_refine_ls_number_parameters 243
_refine_ls_number_reflns 3512
_refine_ls_number_restraints 2
_refine_ls_restrained_S_all 1.380
_refine_ls_R_factor_all 0.1505
_refine_ls_R_factor_gt 0.1262
_refine_ls_shift/su_max 0.069
_refine_ls_shift/su_mean 0.003
_refine_ls_structure_factor_coef Fsqd
_refine_ls_weighting_details 'calc w=1/[\s^2^(Fo^2^)+(0.2000P)^2^+0.0000P] where P=(Fo^2^+2Fc^2^)/3'
_refine_ls_weighting_scheme calc
_refine_ls_wR_factor_gt 0.3396
_refine_ls_wR_factor_ref 0.3586
_reflns_number_gt 2492
_reflns_number_total 3512
_reflns_threshold_expression >2sigma(I)
_cod_data_source_file ol101030r_si_001.cif
_cod_data_source_block Lactone
_cod_original_cell_volume 1085.6(12)
_cod_original_sg_symbol_H-M 'P n'
_cod_database_code 1503445

loop_
_symmetry_equiv_pos_as_xyz
'x, y, z'
'x+1/2, -y, z+1/2'

loop_
_atom_site_label
_atom_site_type_symbol
_atom_site_fract_x
_atom_site_fract_y
_atom_site_fract_z
_atom_site_U_iso_or_equiv
_atom_site_adp_type
_atom_site_occupancy
_atom_site_symmetry_multiplicity
_atom_site_calc_flag
_atom_site_refinement_flags
O2 O 0.5512(6) 0.0801(6) 0.2972(5) 0.0742(16) Uani 1 1 d .
O4 O 0.4150(6) 0.6210(6) -0.0209(5) 0.0727(15) Uani 1 1 d .
C15 C 0.5613(8) 0.5174(9) -0.1275(7) 0.070(2) Uani 1 1 d .
C5 C 0.4526(8) 0.0153(9) 0.4643(7) 0.069(2) Uani 1 1 d .
C14 C 0.4840(7) 0.4958(7) -0.0357(7) 0.0552(16) Uani 1 1 d .
H14 H 0.4144 0.4285 -0.0745 0.066 Uiso 1 1 calc R
C12 C 0.4672(8) 0.5020(7) 0.1765(8) 0.0601(17) Uani 1 1 d .
C1 C 0.7678(7) -0.0176(7) 0.3730(6) 0.0565(17) Uani 1 1 d .
O1 O 0.6923(8) 0.1512(6) 0.2033(8) 0.104(2) Uani 1 1 d .
O3 O 0.3586(9) 0.7163(6) 0.1369(9) 0.115(3) Uani 1 1 d .
C3 C 0.7002(8) -0.0342(8) 0.4762(7) 0.0593(17) Uani 1 1 d .
H3A H 0.7196 -0.1205 0.5175 0.071 Uiso 1 1 calc R
H3B H 0.7306 0.0332 0.5437 0.071 Uiso 1 1 calc R
C6 C 0.4638(11) -0.0970(13) 0.5616(11) 0.097(3) Uani 1 1 d .
H6A H 0.3892 -0.0923 0.5925 0.145 Uiso 1 1 calc R
H6B H 0.5475 -0.0891 0.6350 0.145 Uiso 1 1 calc R
H6C H 0.4616 -0.1801 0.5185 0.145 Uiso 1 1 calc R
C4 C 0.5529(7) -0.0196(7) 0.3978(7) 0.0558(17) Uani 1 1 d .
H4 H 0.5225 -0.1031 0.3511 0.067 Uiso 1 1 calc R
C10 C 0.7601(9) -0.1385(8) 0.3011(8) 0.071(2) Uani 1 1 d .
C11 C 0.4048(9) 0.6228(8) 0.0984(9) 0.076(2) Uani 1 1 d .
C7 C 0.3135(10) 0.0270(12) 0.3622(10) 0.091(3) Uani 1 1 d .
H7A H 0.3162 0.0845 0.2929 0.137 Uiso 1 1 calc R
H7B H 0.2528 0.0628 0.4018 0.137 Uiso 1 1 calc R
H7C H 0.2822 -0.0586 0.3265 0.137 Uiso 1 1 calc R
C2 C 0.6694(9) 0.0826(7) 0.2814(8) 0.069(2) Uani 1 1 d .
C13 C 0.5617(9) 0.4579(9) 0.1016(9) 0.076(2) Uani 1 1 d .
H13A H 0.6480 0.5036 0.1347 0.091 Uiso 1 1 calc R
H13B H 0.5776 0.3634 0.1093 0.091 Uiso 1 1 calc R
C20 C 0.3517(10) 0.4083(9) 0.1496(8) 0.074(2) Uani 1 1 d .
C9 C 0.9143(9) 0.0335(10) 0.4290(10) 0.086(3) Uani 1 1 d .
H9A H 0.9417 0.0426 0.5228 0.129 Uiso 1 1 calc R
H9B H 0.9196 0.1177 0.3906 0.129 Uiso 1 1 calc R
H9C H 0.9732 -0.0279 0.4084 0.129 Uiso 1 1 calc R
C17 C 0.6651(10) 0.6313(10) -0.0785(9) 0.085(3) Uani 1 1 d .
H17A H 0.6184 0.7112 -0.0730 0.128 Uiso 1 1 calc R
H17B H 0.7118 0.6435 -0.1390 0.128 Uiso 1 1 calc R
H17C H 0.7293 0.6098 0.0070 0.128 Uiso 1 1 calc R
N2 N 0.2643(11) 0.3360(8) 0.1295(9) 0.103(3) Uani 1 1 d .
C18 C 0.4634(10) 0.5500(13) -0.2626(9) 0.096(3) Uani 1 1 d .
H18A H 0.3904 0.4873 -0.2873 0.144 Uiso 1 1 calc R
H18B H 0.5092 0.5465 -0.3246 0.144 Uiso 1 1 calc R
H18C H 0.4277 0.6372 -0.2622 0.144 Uiso 1 1 calc R
C8 C 0.4913(11) 0.1501(11) 0.5343(10) 0.093(3) Uani 1 1 d .
H8A H 0.4847 0.2175 0.4702 0.139 Uiso 1 1 calc R
H8B H 0.5825 0.1463 0.5964 0.139 Uiso 1 1 calc R
H8C H 0.4306 0.1702 0.5798 0.139 Uiso 1 1 calc R
C16 C 0.6354(13) 0.3907(12) -0.1317(13) 0.107(3) Uani 1 1 d .
H16A H 0.7101 0.3799 -0.0502 0.161 Uiso 1 1 calc R
H16B H 0.6686 0.3944 -0.2032 0.161 Uiso 1 1 calc R
H16C H 0.5744 0.3174 -0.1444 0.161 Uiso 1 1 calc R
N1 N 0.7513(10) -0.2396(9) 0.2482(9) 0.100(3) Uani 1 1 d .
C19 C 0.5366(12) 0.5192(12) 0.3230(10) 0.097(3) Uani 1 1 d .
H19A H 0.4830 0.5758 0.3560 0.146 Uiso 1 1 calc R
H19B H 0.6243 0.5580 0.3410 0.146 Uiso 1 1 calc R
H19C H 0.5467 0.4347 0.3654 0.146 Uiso 1 1 calc R

loop_
_atom_site_aniso_label
_atom_site_aniso_U_11
_atom_site_aniso_U_22
_atom_site_aniso_U_33
_atom_site_aniso_U_23
_atom_site_aniso_U_13
_atom_site_aniso_U_12
O2 0.086(4) 0.077(4) 0.071(3) 0.023(3) 0.042(3) 0.024(3)
O4 0.087(4) 0.063(3) 0.085(3) 0.019(3) 0.051(3) 0.018(3)
C15 0.062(4) 0.087(5) 0.069(5) -0.009(4) 0.034(4) -0.013(4)
C5 0.076(5) 0.089(5) 0.055(4) -0.002(4) 0.038(4) 0.005(4)
C14 0.065(4) 0.037(3) 0.077(4) -0.003(3) 0.041(4) 0.003(3)
C12 0.066(4) 0.049(4) 0.075(4) 0.007(3) 0.036(3) -0.004(3)
C1 0.068(4) 0.057(4) 0.056(4) -0.003(3) 0.036(3) 0.007(3)
O1 0.145(6) 0.069(4) 0.136(5) 0.039(4) 0.097(5) 0.027(4)
O3 0.165(7) 0.048(4) 0.176(7) 0.001(4) 0.116(6) 0.021(4)
C3 0.075(4) 0.059(4) 0.053(3) 0.013(3) 0.033(3) 0.003(4)
C6 0.096(6) 0.119(9) 0.095(6) 0.025(6) 0.059(5) 0.005(6)
C4 0.074(4) 0.045(4) 0.053(3) 0.006(3) 0.028(3) -0.002(3)
C10 0.086(5) 0.059(5) 0.078(5) -0.003(4) 0.041(4) 0.017(4)
C11 0.088(5) 0.051(5) 0.101(6) 0.010(4) 0.049(5) 0.002(4)
C7 0.083(6) 0.113(8) 0.089(6) -0.011(5) 0.046(5) 0.014(5)
C2 0.096(5) 0.047(4) 0.087(5) 0.009(4) 0.062(4) 0.007(4)
C13 0.074(5) 0.069(5) 0.098(6) 0.012(4) 0.046(5) 0.025(4)
C20 0.093(5) 0.061(5) 0.081(5) -0.001(4) 0.047(4) -0.015(5)
C9 0.079(5) 0.084(6) 0.108(7) 0.003(5) 0.050(5) -0.013(5)
C17 0.089(5) 0.093(7) 0.087(5) 0.001(4) 0.047(5) -0.036(5)
N2 0.145(7) 0.067(5) 0.129(6) -0.001(4) 0.089(6) -0.037(5)
C18 0.073(5) 0.149(10) 0.070(5) 0.003(5) 0.029(4) -0.022(6)
C8 0.098(6) 0.098(7) 0.099(6) -0.027(5) 0.055(5) 0.016(5)
C16 0.116(8) 0.107(8) 0.125(8) -0.024(7) 0.075(7) -0.005(6)
N1 0.126(6) 0.068(5) 0.127(6) -0.027(5) 0.068(5) -0.003(4)
C19 0.104(7) 0.101(7) 0.088(6) -0.001(5) 0.036(6) -0.007(5)

loop_
_atom_type_symbol
_atom_type_description
_atom_type_scat_dispersion_real
_atom_type_scat_dispersion_imag
_atom_type_scat_source
C C 0.0033 0.0016 'International Tables Vol C Tables 4.2.6.8 and 6.1.1.4'
H H 0.0000 0.0000 'International Tables Vol C Tables 4.2.6.8 and 6.1.1.4'
N N 0.0061 0.0033 'International Tables Vol C Tables 4.2.6.8 and 6.1.1.4'
O O 0.0106 0.0060 'International Tables Vol C Tables 4.2.6.8 and 6.1.1.4'

loop_
_geom_angle_atom_site_label_1
_geom_angle_atom_site_label_2
_geom_angle_atom_site_label_3
_geom_angle
C2 O2 C4 110.2(5)
C11 O4 C14 108.9(6)
C18 C15 C16 110.0(8)
C18 C15 C14 109.3(6)
C16 C15 C14 107.6(7)
C18 C15 C17 109.2(8)
C16 C15 C17 109.4(8)
C14 C15 C17 111.3(6)
C7 C5 C4 109.4(6)
C7 C5 C6 112.6(8)
C4 C5 C6 105.1(7)
C7 C5 C8 108.2(8)
C4 C5 C8 109.4(7)
C6 C5 C8 112.1(8)
C13 C14 O4 103.2(6)
C13 C14 C15 117.9(6)
O4 C14 C15 110.1(6)
C13 C14 H14 108.4
O4 C14 H14 108.4
C15 C14 H14 108.4
C20 C12 C11 104.2(7)
C20 C12 C19 109.7(7)
C11 C12 C19 117.0(7)
C20 C12 C13 110.2(7)
C11 C12 C13 100.0(6)
C19 C12 C13 115.0(8)
C10 C1 C9 110.8(7)
C10 C1 C2 108.5(6)
C9 C1 C2 112.8(7)
C10 C1 C3 110.6(7)
C9 C1 C3 114.3(6)
C2 C1 C3 99.3(6)
C4 C3 C1 103.5(5)
C4 C3 H3A 111.1
C1 C3 H3A 111.1
C4 C3 H3B 111.1
C1 C3 H3B 111.1
H3A C3 H3B 109.0
C5 C6 H6A 109.5
C5 C6 H6B 109.5
H6A C6 H6B 109.5
C5 C6 H6C 109.5
H6A C6 H6C 109.5
H6B C6 H6C 109.5
O2 C4 C3 103.0(5)
O2 C4 C5 111.4(5)
C3 C4 C5 120.8(6)
O2 C4 H4 107.0
C3 C4 H4 107.0
C5 C4 H4 107.0
N1 C10 C1 176.1(10)
O3 C11 O4 121.9(8)
O3 C11 C12 126.5(9)
O4 C11 C12 111.4(7)
C5 C7 H7A 109.5
C5 C7 H7B 109.5
H7A C7 H7B 109.5
C5 C7 H7C 109.5
H7A C7 H7C 109.5
H7B C7 H7C 109.5
O1 C2 O2 123.2(8)
O1 C2 C1 125.9(8)
O2 C2 C1 110.9(6)
C14 C13 C12 102.9(6)
C14 C13 H13A 111.2
C12 C13 H13A 111.2
C14 C13 H13B 111.2
C12 C13 H13B 111.2
H13A C13 H13B 109.1
N2 C20 C12 179.4(11)
C1 C9 H9A 109.5
C1 C9 H9B 109.5
H9A C9 H9B 109.5
C1 C9 H9C 109.5
H9A C9 H9C 109.5
H9B C9 H9C 109.5
C15 C17 H17A 109.5
C15 C17 H17B 109.5
H17A C17 H17B 109.5
C15 C17 H17C 109.5
H17A C17 H17C 109.5
H17B C17 H17C 109.5
C15 C18 H18A 109.5
C15 C18 H18B 109.5
H18A C18 H18B 109.5
C15 C18 H18C 109.5
H18A C18 H18C 109.5
H18B C18 H18C 109.5
C5 C8 H8A 109.5
C5 C8 H8B 109.5
H8A C8 H8B 109.5
C5 C8 H8C 109.5
H8A C8 H8C 109.5
H8B C8 H8C 109.5
C15 C16 H16A 109.5
C15 C16 H16B 109.5
H16A C16 H16B 109.5
C15 C16 H16C 109.5
H16A C16 H16C 109.5
H16B C16 H16C 109.5
C12 C19 H19A 109.5
C12 C19 H19B 109.5
H19A C19 H19B 109.5
C12 C19 H19C 109.5
H19A C19 H19C 109.5
H19B C19 H19C 109.5

loop_
_geom_bond_atom_site_label_1
_geom_bond_atom_site_label_2
_geom_bond_distance
O2 C2 1.319(10)
O2 C4 1.483(8)
O4 C11 1.339(10)
O4 C14 1.500(9)
C15 C18 1.500(13)
C15 C16 1.512(15)
C15 C14 1.513(10)
C15 C17 1.549(12)
C5 C7 1.498(12)
C5 C4 1.520(10)
C5 C6 1.528(14)
C5 C8 1.545(13)
C14 C13 1.475(12)
C14 H14 0.9800
C12 C20 1.490(12)
C12 C11 1.500(11)
C12 C19 1.507(13)
C12 C13 1.560(11)
C1 C10 1.440(11)
C1 C9 1.537(12)
C1 C2 1.537(11)
C1 C3 1.538(9)
O1 C2 1.187(10)
O3 C11 1.206(11)
C3 C4 1.491(11)
C3 H3A 0.9700
C3 H3B 0.9700
C6 H6A 0.9600
C6 H6B 0.9600
C6 H6C 0.9600
C4 H4 0.9800
C10 N1 1.161(11)
C7 H7A 0.9600
C7 H7B 0.9600
C7 H7C 0.9600
C13 H13A 0.9700
C13 H13B 0.9700
C20 N2 1.137(12)
C9 H9A 0.9600
C9 H9B 0.9600
C9 H9C 0.9600
C17 H17A 0.9600
C17 H17B 0.9600
C17 H17C 0.9600
C18 H18A 0.9600
C18 H18B 0.9600
C18 H18C 0.9600
C8 H8A 0.9600
C8 H8B 0.9600
C8 H8C 0.9600
C16 H16A 0.9600
C16 H16B 0.9600
C16 H16C 0.9600
C19 H19A 0.9600
C19 H19B 0.9600
C19 H19C 0.9600
